data_7237148
loop_
_publ_author_name
'Liu, Xinyao'
'Liu, Bing'
'Li, Guanghua'
'Liu, Yunling'

_publ_section_title
;
 Two anthracene-based metal--organic frameworks for highly effective
 photodegradation and luminescent detection in water
;
_journal_issue 35
_journal_name_full 'Journal of Materials Chemistry A'
_journal_page_first 17177
_journal_paper_doi 10.1039/C8TA03807D
_journal_volume 6
_journal_year 2018
_chemical_formula_moiety 'C84 H66 In3 N O25'
_chemical_formula_sum 'C84 H66 In3 N O25'
_chemical_formula_weight 1833.84
_space_group_IT_number 193
_space_group_name_Hall '-P 6c 2'
_space_group_name_H-M_alt 'P 63/m c m'
_symmetry_cell_setting hexagonal
_symmetry_space_group_name_H-M 'P 63/m c m'
_atom_sites_solution_hydrogens geom
_atom_sites_solution_primary direct
_atom_sites_solution_secondary difmap
_audit_creation_method SHELXL-97
_audit_update_record
;
2018-04-24 deposited with the CCDC.
2018-08-02 downloaded from the CCDC.
;
_cell_angle_alpha 90.00
_cell_angle_beta 90.00
_cell_angle_gamma 120.00
_cell_formula_units_Z 2
_cell_length_a 15.306(2)
_cell_length_b 15.306(2)
_cell_length_c 28.885(6)
_cell_measurement_reflns_used 2043
_cell_measurement_temperature 293(2)
_cell_measurement_theta_max 25.74
_cell_measurement_theta_min 3.01
_cell_volume 5860.4(16)
_computing_cell_refinement 'Bruker SMART'
_computing_data_collection 'Bruker SMART'
_computing_data_reduction 'Bruker SAINT'
_computing_molecular_graphics SHELXP-97
_computing_publication_material SHELXTL
_computing_structure_refinement 'SHELXL-97 (Sheldrick, 1997)'
_computing_structure_solution 'SHELXS-97 (Sheldrick, 1990)'
_diffrn_ambient_temperature 293(2)
_diffrn_detector_area_resol_mean 9.00cm
_diffrn_measured_fraction_theta_full 0.996
_diffrn_measured_fraction_theta_max 0.996
_diffrn_measurement_device_type 'CCD area detector'
_diffrn_measurement_method 'phi and omega scans'
_diffrn_radiation_monochromator graphite
_diffrn_radiation_source 'fine-focus sealed tube'
_diffrn_radiation_type MoK\a
_diffrn_radiation_wavelength 0.71073
_diffrn_reflns_av_R_equivalents 0.0420
_diffrn_reflns_av_sigmaI/netI 0.0167
_diffrn_reflns_limit_h_max 18
_diffrn_reflns_limit_h_min -18
_diffrn_reflns_limit_k_max 18
_diffrn_reflns_limit_k_min -18
_diffrn_reflns_limit_l_max 33
_diffrn_reflns_limit_l_min -35
_diffrn_reflns_number 30185
_diffrn_reflns_theta_full 25.74
_diffrn_reflns_theta_max 25.74
_diffrn_reflns_theta_min 3.01
_diffrn_standards_decay_% none
_diffrn_standards_interval_count none
_diffrn_standards_interval_time none
_diffrn_standards_number none
_exptl_absorpt_coefficient_mu 0.639
_exptl_absorpt_correction_T_max 0.7518
_exptl_absorpt_correction_T_min 0.7357
_exptl_absorpt_correction_type empirical
_exptl_absorpt_process_details SADABS
_exptl_crystal_colour colourless
_exptl_crystal_density_diffrn 1.039
_exptl_crystal_density_meas ?
_exptl_crystal_density_method 'not measured'
_exptl_crystal_description block
_exptl_crystal_F_000 1848
_exptl_crystal_size_max 0.20
_exptl_crystal_size_mid 0.17
_exptl_crystal_size_min 0.14
_refine_diff_density_max 1.412
_refine_diff_density_min -3.698
_refine_diff_density_rms 0.150
_refine_ls_extinction_method none
_refine_ls_goodness_of_fit_ref 1.150
_refine_ls_hydrogen_treatment mixed
_refine_ls_matrix_type full
_refine_ls_number_parameters 100
_refine_ls_number_reflns 2043
_refine_ls_number_restraints 61
_refine_ls_restrained_S_all 1.133
_refine_ls_R_factor_all 0.0987
_refine_ls_R_factor_gt 0.0953
_refine_ls_shift/su_max 0.002
_refine_ls_shift/su_mean 0.000
_refine_ls_structure_factor_coef Fsqd
_refine_ls_weighting_details 'calc w=1/[\s^2^(Fo^2^)+(0.0662P)^2^+76.7068P] where P=(Fo^2^+2Fc^2^)/3'
_refine_ls_weighting_scheme calc
_refine_ls_wR_factor_gt 0.2334
_refine_ls_wR_factor_ref 0.2350
_reflns_number_gt 1916
_reflns_number_total 2043
_reflns_threshold_expression >2sigma(I)
_cod_data_source_file c8ta03807d2.cif
_cod_data_source_block aaa
_cod_depositor_comments
;
The following automatic conversions were performed:

data item '_symmetry_cell_setting' value 'Hexagonal' was changed to
'hexagonal' in accordance with the
/home/saulius/struct/COD-crude-data/automatic-downloads/DataCite-retrospective/RSC/depositions/lib/dictionaries/cif_core.dic
dictionary named 'cif_core.dic' version 2.4.2 last updated on
2011-04-26.

data item '_exptl_crystal_density_meas' value 'none' was changed to
'?' -- the value is perceived as not measured.

Automatic conversion script
Id: cif_fix_values 6909 2019-04-08 15:41:33Z antanas 
;
_cod_original_cell_volume 5860.1(17)
_cod_original_sg_symbol_H-M P6(3)/mcm
_cod_database_code 7237148

loop_
_symmetry_equiv_pos_as_xyz
'x, y, z'
'-y, x-y, z'
'-x+y, -x, z'
'-x, -y, z+1/2'
'y, -x+y, z+1/2'
'x-y, x, z+1/2'
'y, x, -z+1/2'
'x-y, -y, -z+1/2'
'-x, -x+y, -z+1/2'
'-y, -x, -z'
'-x+y, y, -z'
'x, x-y, -z'
'-x, -y, -z'
'y, -x+y, -z'
'x-y, x, -z'
'x, y, -z-1/2'
'-y, x-y, -z-1/2'
'-x+y, -x, -z-1/2'
'-y, -x, z-1/2'
'-x+y, y, z-1/2'
'x, x-y, z-1/2'
'y, x, z'
'x-y, -y, z'
'-x, -x+y, z'

loop_
_atom_site_label
_atom_site_type_symbol
_atom_site_fract_x
_atom_site_fract_y
_atom_site_fract_z
_atom_site_U_iso_or_equiv
_atom_site_adp_type
_atom_site_occupancy
_atom_site_symmetry_multiplicity
_atom_site_calc_flag
_atom_site_refinement_flags
In1 In 1.0000 0.13292(7) 0.2500 0.0339(4) Uani 1 4 d S
O1 O 1.0000 0.0000 0.2500 0.074(8) Uani 1 12 d S
O2 O 0.8843(5) 0.0835(5) 0.1979(2) 0.0660(19) Uani 1 1 d .
O3 O 1.0000 0.2732(9) 0.2500 0.086(5) Uani 1 4 d SD
H3 H 0.946(8) 0.292(11) 0.2500 0.103 Uiso 1 2 d SD
C1 C 0.559(2) 0.0000 0.0358(11) 0.145(2) Uani 1 2 d SU
C2 C 0.593(2) 0.0000 -0.0081(13) 0.164(2) Uani 1 2 d SU
C3 C 0.525(2) 0.0000 -0.0489(11) 0.152(2) Uani 1 2 d SU
C4 C 0.560(2) 0.0000 -0.0955(12) 0.176(2) Uani 1 2 d SU
H4 H 0.5197 0.0000 -0.1197 0.211 Uiso 1 2 calc SR
C5 C 0.646(3) 0.0000 -0.1066(15) 0.214(2) Uani 1 2 d SU
H5 H 0.6642 0.0000 -0.1374 0.257 Uiso 1 2 calc SR
C6 C 0.711(3) 0.0000 -0.0688(14) 0.204(2) Uani 1 2 d SU
H6 H 0.7707 0.0000 -0.0751 0.244 Uiso 1 2 calc SR
C7 C 0.680(3) 0.0000 -0.0234(13) 0.182(2) Uani 1 2 d SU
H7 H 0.7226 0.0000 -0.0003 0.218 Uiso 1 2 calc SR
C8 C 0.6325(19) 0.0000 0.0744(10) 0.144(2) Uani 1 2 d SU
C9 C 0.6152(14) -0.0895(14) 0.0897(6) 0.123(5) Uani 1 1 d U
H9 H 0.5645 -0.1497 0.0774 0.147 Uiso 1 1 calc R
C10 C 0.6800(12) -0.0874(12) 0.1268(5) 0.111(5) Uani 1 1 d U
H10 H 0.6721 -0.1478 0.1381 0.133 Uiso 1 1 calc R
C11 C 0.7512(10) 0.0000 0.1453(6) 0.078(5) Uani 1 2 d S
C12 C 0.8185(8) 0.0000 0.1814(4) 0.058(3) Uani 1 2 d S

loop_
_atom_site_aniso_label
_atom_site_aniso_U_11
_atom_site_aniso_U_22
_atom_site_aniso_U_33
_atom_site_aniso_U_23
_atom_site_aniso_U_13
_atom_site_aniso_U_12
In1 0.0364(6) 0.0351(5) 0.0306(5) 0.000 0.000 0.0182(3)
O1 0.027(6) 0.027(6) 0.17(3) 0.000 0.000 0.014(3)
O2 0.068(4) 0.067(4) 0.062(4) -0.005(3) -0.034(3) 0.032(4)
O3 0.093(12) 0.055(6) 0.121(13) 0.000 0.000 0.047(6)
C1 0.145(2) 0.145(2) 0.145(3) 0.000 -0.0002(10) 0.0727(11)
C2 0.163(2) 0.164(2) 0.164(3) 0.000 -0.0001(10) 0.0819(11)
C3 0.152(2) 0.152(2) 0.152(3) 0.000 -0.0002(10) 0.0762(11)
C4 0.176(2) 0.176(2) 0.176(3) 0.000 -0.0002(10) 0.0880(11)
C5 0.214(3) 0.214(2) 0.214(3) 0.000 -0.0001(10) 0.1071(11)
C6 0.204(3) 0.204(2) 0.204(3) 0.000 -0.0001(10) 0.1019(11)
C7 0.182(3) 0.182(2) 0.182(3) 0.000 -0.0002(10) 0.0911(11)
C8 0.144(2) 0.144(2) 0.144(3) 0.000 -0.0003(10) 0.0720(11)
C9 0.123(5) 0.123(5) 0.123(5) 0.0003(10) -0.0009(10) 0.061(3)
C10 0.111(5) 0.111(5) 0.111(5) 0.0004(10) -0.0010(10) 0.056(2)
C11 0.074(7) 0.082(10) 0.079(10) 0.000 -0.050(8) 0.041(5)
C12 0.056(5) 0.095(11) 0.035(6) 0.000 -0.005(5) 0.047(5)

loop_
_atom_type_symbol
_atom_type_description
_atom_type_scat_dispersion_real
_atom_type_scat_dispersion_imag
_atom_type_scat_source
C C 0.0033 0.0016 'International Tables Vol C Tables 4.2.6.8 and 6.1.1.4'
H H 0.0000 0.0000 'International Tables Vol C Tables 4.2.6.8 and 6.1.1.4'
N N 0.0061 0.0033 'International Tables Vol C Tables 4.2.6.8 and 6.1.1.4'
O O 0.0106 0.0060 'International Tables Vol C Tables 4.2.6.8 and 6.1.1.4'
In In -0.7276 1.3100 'International Tables Vol C Tables 4.2.6.8 and 6.1.1.4'

loop_
_geom_angle_atom_site_label_1
_geom_angle_atom_site_label_2
_geom_angle_atom_site_label_3
_geom_angle
_geom_angle_site_symmetry_1
_geom_angle_site_symmetry_3
O1 In1 O3 180.000(2) . .
O1 In1 O2 93.43(18) . 9_765
O3 In1 O2 86.57(19) . 9_765
O1 In1 O2 93.43(19) . .
O3 In1 O2 86.57(18) . .
O2 In1 O2 173.1(4) 9_765 .
O1 In1 O2 93.43(19) . 16_556
O3 In1 O2 86.57(18) . 16_556
O2 In1 O2 90.9(4) 9_765 16_556
O2 In1 O2 88.7(4) . 16_556
O1 In1 O2 93.43(18) . 24_765
O3 In1 O2 86.57(19) . 24_765
O2 In1 O2 88.7(4) 9_765 24_765
O2 In1 O2 90.9(4) . 24_765
O2 In1 O2 173.1(4) 16_556 24_765
In1 O1 In1 120.0 2_645 3_765
In1 O1 In1 120.0 2_645 .
In1 O1 In1 120.0 3_765 .
C12 O2 In1 136.1(7) . .
In1 O3 H3 134(9) . .
C3 C1 C2 129(3) 13_655 .
C3 C1 C8 119(3) 13_655 .
C2 C1 C8 112(3) . .
C1 C2 C7 131(4) . .
C1 C2 C3 116(3) . .
C7 C2 C3 113(3) . .
C1 C3 C4 128(3) 13_655 .
C1 C3 C2 115(3) 13_655 .
C4 C3 C2 117(3) . .
C5 C4 C3 125(4) . .
C5 C4 H4 117.5 . .
C3 C4 H4 117.5 . .
C4 C5 C6 119(4) . .
C4 C5 H5 120.7 . .
C6 C5 H5 120.7 . .
C7 C6 C5 118(4) . .
C7 C6 H6 121.0 . .
C5 C6 H6 121.0 . .
C6 C7 C2 128(4) . .
C6 C7 H7 115.9 . .
C2 C7 H7 115.9 . .
C9 C8 C9 126(3) 23 .
C9 C8 C1 117.2(15) 23 .
C9 C8 C1 117.2(15) . .
C8 C9 C10 116(2) . .
C8 C9 H9 122.0 . .
C10 C9 H9 122.0 . .
C11 C10 C9 121.5(15) . .
C11 C10 H10 119.3 . .
C9 C10 H10 119.3 . .
C10 C11 C10 119.2(16) . 23
C10 C11 C12 120.2(8) . .
C10 C11 C12 120.2(8) 23 .
O2 C12 O2 122.9(11) . 23
O2 C12 C11 118.3(6) . .
O2 C12 C11 118.3(6) 23 .

loop_
_geom_bond_atom_site_label_1
_geom_bond_atom_site_label_2
_geom_bond_distance
_geom_bond_site_symmetry_2
In1 O1 2.0344(11) .
In1 O3 2.147(15) .
In1 O2 2.153(6) 9_765
In1 O2 2.153(6) .
In1 O2 2.153(6) 16_556
In1 O2 2.153(6) 24_765
O1 In1 2.0344(11) 2_645
O1 In1 2.0344(11) 3_765
O2 C12 1.259(8) .
O3 H3 1.00(2) .
C1 C3 1.34(3) 13_655
C1 C2 1.38(4) .
C1 C8 1.59(4) .
C2 C7 1.40(4) .
C2 C3 1.57(4) .
C3 C1 1.34(3) 13_655
C3 C4 1.45(4) .
C4 C5 1.36(4) .
C4 H4 0.9300 .
C5 C6 1.47(4) .
C5 H5 0.9300 .
C6 C7 1.39(4) .
C6 H6 0.9300 .
C7 H7 0.9300 .
C8 C9 1.33(2) 23
C8 C9 1.33(2) .
C9 C10 1.45(2) .
C9 H9 0.9300 .
C10 C11 1.343(16) .
C10 H10 0.9300 .
C11 C10 1.343(16) 23
C11 C12 1.465(16) .
C12 O2 1.259(8) 23
